data_4508266
loop_
_publ_author_name
'Mochida, Tomoyuki'
'Akasaka, Takahiro'
'Funasako, Yusuke'
'Nishio, Yutaka'
'Mori, Hatsumi'

_publ_section_title
;
 Crystal Architectures and Magnetic Properties of Alkylferrocenium Salts
 with FnTCNQ (n= 0, 2, 4): Effect of Substituents on the Self-Assembled
 Structures
;
_journal_issue 10
_journal_name_full 'Crystal Growth &amp; Design'
_journal_page_first 4460
_journal_paper_doi 10.1021/cg400954x
_journal_volume 13
_journal_year 2013
_chemical_formula_moiety 'C12 H14 Fe, C12 F4 N4'
_chemical_formula_sum 'C24 H14 F4 Fe N4'
_chemical_formula_weight 490.24
_chemical_name_systematic
;
 ?
;
_space_group_IT_number 14
_symmetry_cell_setting monoclinic
_symmetry_space_group_name_Hall '-P 2ybc'
_symmetry_space_group_name_H-M 'P 1 21/c 1'
_atom_sites_solution_hydrogens geom
_atom_sites_solution_primary direct
_atom_sites_solution_secondary difmap
_audit_creation_method SHELXL-97
_cell_angle_alpha 90.00
_cell_angle_beta 103.566(3)
_cell_angle_gamma 90.00
_cell_formula_units_Z 4
_cell_length_a 6.8456(5)
_cell_length_b 14.4051(10)
_cell_length_c 20.8910(14)
_cell_measurement_reflns_used 6963
_cell_measurement_temperature 173
_cell_measurement_theta_max 28.30
_cell_measurement_theta_min 2.45
_cell_volume 2002.6(2)
_computing_cell_refinement 'APEX2 (Bruker AXS, 2006)'
_computing_data_collection 'APEX2 (Bruker AXS, 2006)'
_computing_data_reduction 'SAINT (Bruker AXS, 2004)'
_computing_molecular_graphics 'XSHEL (Bruker AXS,2002)'
_computing_publication_material 'XCIF (Bruker AXS, 2001)'
_computing_structure_refinement 'SHELXL-97 (Sheldrick, 1997)'
_computing_structure_solution 'SHELXS-97 (Sheldrick, 1997)'
_diffrn_ambient_temperature 173
_diffrn_detector_area_resol_mean 8.333
_diffrn_measured_fraction_theta_full 0.985
_diffrn_measured_fraction_theta_max 0.985
_diffrn_measurement_device_type 'Bruker APEXII CCD area detector'
_diffrn_measurement_method 'phi and omega scans'
_diffrn_radiation_monochromator 'Bruker Helios multilayer confocal mirror'
_diffrn_radiation_source 'Bruker TXS fine-focus rotating anode'
_diffrn_radiation_type MoK\a
_diffrn_radiation_wavelength 0.71073
_diffrn_reflns_av_R_equivalents 0.0198
_diffrn_reflns_av_unetI/netI 0.0236
_diffrn_reflns_limit_h_max 9
_diffrn_reflns_limit_h_min -9
_diffrn_reflns_limit_k_max 19
_diffrn_reflns_limit_k_min -19
_diffrn_reflns_limit_l_max 15
_diffrn_reflns_limit_l_min -27
_diffrn_reflns_number 14438
_diffrn_reflns_theta_full 28.40
_diffrn_reflns_theta_max 28.40
_diffrn_reflns_theta_min 1.73
_exptl_absorpt_coefficient_mu 0.811
_exptl_absorpt_correction_T_max 0.9019
_exptl_absorpt_correction_T_min 0.5815
_exptl_absorpt_correction_type empirical
_exptl_absorpt_process_details
;
SADABS Sheldrick 1996
;
_exptl_crystal_colour black
_exptl_crystal_density_diffrn 1.626
_exptl_crystal_density_method 'not measured'
_exptl_crystal_description prism
_exptl_crystal_F_000 992
_exptl_crystal_size_max 0.75
_exptl_crystal_size_mid 0.13
_exptl_crystal_size_min 0.13
_refine_diff_density_max 1.112
_refine_diff_density_min -0.419
_refine_diff_density_rms 0.088
_refine_ls_extinction_method none
_refine_ls_goodness_of_fit_ref 1.231
_refine_ls_hydrogen_treatment constr
_refine_ls_matrix_type full
_refine_ls_number_parameters 397
_refine_ls_number_reflns 4961
_refine_ls_number_restraints 246
_refine_ls_restrained_S_all 1.206
_refine_ls_R_factor_all 0.0514
_refine_ls_R_factor_gt 0.0474
_refine_ls_shift/su_max 0.003
_refine_ls_shift/su_mean 0.000
_refine_ls_structure_factor_coef Fsqd
_refine_ls_weighting_details 'calc w=1/[\s^2^(Fo^2^)+(0.0492P)^2^+3.0676P] where P=(Fo^2^+2Fc^2^)/3'
_refine_ls_weighting_scheme calc
_refine_ls_wR_factor_gt 0.1320
_refine_ls_wR_factor_ref 0.1342
_reflns_number_gt 4490
_reflns_number_total 4961
_reflns_threshold_expression >2\s(I)
_cod_data_source_file cg400954x_si_002.cif
_cod_data_source_block 1-Me2F4
_cod_depositor_comments
;
The following automatic conversions were performed:

'_symmetry_cell_setting' value 'Monoclinic' changed to 'monoclinic'
according to /home/saulius/struct/CIF-dictionaries/cif_core.dic
dictionary named 'cif_core.dic' version 2.4.2 from 2011-04-26.

Automatic conversion script
Id: cif_fix_values 1891 2012-01-12 08:04:46Z andrius 
;
_cod_original_sg_symbol_H-M 'P 21/c'
_cod_database_code 4508266

loop_
_symmetry_equiv_pos_as_xyz
'x, y, z'
'-x, y+1/2, -z+1/2'
'-x, -y, -z'
'x, -y-1/2, z-1/2'

loop_
_atom_site_label
_atom_site_type_symbol
_atom_site_fract_x
_atom_site_fract_y
_atom_site_fract_z
_atom_site_U_iso_or_equiv
_atom_site_adp_type
_atom_site_occupancy
_atom_site_symmetry_multiplicity
_atom_site_calc_flag
_atom_site_refinement_flags
_atom_site_disorder_assembly
_atom_site_disorder_group
C1A C 0.785(3) 0.4421(7) 0.2792(4) 0.023(2) Uani 0.503(5) 1 d PD A 1
H1A H 0.7509 0.4072 0.2395 0.027 Uiso 0.503(5) 1 calc PR A 1
C2A C 0.831(3) 0.4050(9) 0.3439(5) 0.027(2) Uani 0.503(5) 1 d PDU A 1
H2A H 0.8355 0.3412 0.3555 0.033 Uiso 0.503(5) 1 calc PR A 1
C3A C 0.869(5) 0.4814(11) 0.3881(9) 0.027(3) Uani 0.503(5) 1 d PD A 1
H3A H 0.8979 0.4771 0.4347 0.033 Uiso 0.503(5) 1 calc PR A 1
C4A C 0.855(6) 0.5652(14) 0.3514(8) 0.023(3) Uani 0.503(5) 1 d PDU A 1
H4A H 0.8802 0.6261 0.3688 0.028 Uiso 0.503(5) 1 calc PR A 1
C5A C 0.798(4) 0.5402(7) 0.2839(8) 0.0220(18) Uani 0.503(5) 1 d PDU A 1
C6A C 0.7753(8) 0.6102(4) 0.2308(2) 0.0239(11) Uani 0.503(5) 1 d P A 1
H6A1 H 0.7366 0.5793 0.1879 0.036 Uiso 0.503(5) 1 calc PR A 1
H6A2 H 0.9030 0.6429 0.2344 0.036 Uiso 0.503(5) 1 calc PR A 1
H6A3 H 0.6710 0.6549 0.2350 0.036 Uiso 0.503(5) 1 calc PR A 1
C1B C 0.781(3) 0.4634(8) 0.2684(5) 0.022(2) Uani 0.497(5) 1 d PD A 2
H1B H 0.7432 0.4407 0.2246 0.027 Uiso 0.497(5) 1 calc PR A 2
C2B C 0.798(4) 0.5582(8) 0.2875(8) 0.026(2) Uani 0.497(5) 1 d PDU A 2
H2B H 0.7792 0.6104 0.2589 0.031 Uiso 0.497(5) 1 calc PR A 2
C3B C 0.847(6) 0.5601(13) 0.3574(8) 0.024(3) Uani 0.497(5) 1 d PD A 2
H3B H 0.8604 0.6147 0.3837 0.029 Uiso 0.497(5) 1 calc PR A 2
C4B C 0.874(5) 0.4679(11) 0.3820(8) 0.022(2) Uani 0.497(5) 1 d PDU A 2
H4B H 0.9146 0.4497 0.4269 0.027 Uiso 0.497(5) 1 calc PR A 2
C5B C 0.829(3) 0.4085(8) 0.3263(5) 0.0191(17) Uani 0.497(5) 1 d PDU A 2
C6B C 0.8393(8) 0.3062(3) 0.3327(3) 0.0224(11) Uani 0.497(5) 1 d P A 2
H6B1 H 0.8015 0.2779 0.2889 0.034 Uiso 0.497(5) 1 calc PR A 2
H6B2 H 0.7465 0.2853 0.3591 0.034 Uiso 0.497(5) 1 calc PR A 2
H6B3 H 0.9765 0.2876 0.3544 0.034 Uiso 0.497(5) 1 calc PR A 2
C7A C 0.286(2) 0.4684(6) 0.2734(4) 0.0218(19) Uani 0.503(5) 1 d PDU A 1
H7A H 0.2526 0.4456 0.2296 0.026 Uiso 0.503(5) 1 calc PR A 1
C8A C 0.3092(14) 0.5631(6) 0.2920(5) 0.0246(17) Uani 0.503(5) 1 d PDU A 1
H8A H 0.2909 0.6150 0.2632 0.030 Uiso 0.503(5) 1 calc PR A 1
C9A C 0.365(3) 0.5659(11) 0.3622(6) 0.022(2) Uani 0.503(5) 1 d PDU A 1
H9A H 0.3927 0.6204 0.3883 0.027 Uiso 0.503(5) 1 calc PR A 1
C10A C 0.372(5) 0.4733(10) 0.3867(8) 0.024(2) Uani 0.503(5) 1 d PDU A 1
H10A H 0.4045 0.4549 0.4316 0.028 Uiso 0.503(5) 1 calc PR A 1
C11A C 0.322(2) 0.4137(7) 0.3311(5) 0.0192(19) Uani 0.503(5) 1 d PD A 1
C12A C 0.3151(8) 0.3100(3) 0.3362(3) 0.0239(11) Uani 0.503(5) 1 d P A 1
H12A H 0.3460 0.2918 0.3827 0.036 Uiso 0.503(5) 1 calc PR A 1
H12B H 0.4142 0.2825 0.3148 0.036 Uiso 0.503(5) 1 calc PR A 1
H12C H 0.1805 0.2879 0.3145 0.036 Uiso 0.503(5) 1 calc PR A 1
C7B C 0.292(2) 0.4469(6) 0.2827(4) 0.0225(18) Uani 0.497(5) 1 d PDU A 2
H7B H 0.2597 0.4116 0.2433 0.027 Uiso 0.497(5) 1 calc PR A 2
C8B C 0.346(3) 0.4103(8) 0.3473(6) 0.025(2) Uani 0.497(5) 1 d PDU A 2
H8B H 0.3553 0.3464 0.3590 0.030 Uiso 0.497(5) 1 calc PR A 2
C9B C 0.384(5) 0.4868(11) 0.3917(9) 0.027(3) Uani 0.497(5) 1 d PD A 2
H9B H 0.4232 0.4827 0.4383 0.032 Uiso 0.497(5) 1 calc PR A 2
C10B C 0.353(3) 0.5705(13) 0.3543(6) 0.025(3) Uiso 0.497(5) 1 d PD A 2
H10B H 0.3682 0.6319 0.3714 0.030 Uiso 0.497(5) 1 calc PR A 2
C11B C 0.2956(18) 0.5450(6) 0.2869(5) 0.021(2) Uiso 0.497(5) 1 d PD A 2
C12B C 0.2468(8) 0.6157(4) 0.2336(2) 0.0219(11) Uani 0.497(5) 1 d P A 2
H12D H 0.2621 0.6780 0.2530 0.033 Uiso 0.497(5) 1 calc PR A 2
H12E H 0.1079 0.6071 0.2085 0.033 Uiso 0.497(5) 1 calc PR A 2
H12F H 0.3382 0.6086 0.2042 0.033 Uiso 0.497(5) 1 calc PR A 2
C16 C 0.2091(3) 0.59298(15) -0.03217(11) 0.0150(4) Uani 1 1 d . . .
C17 C 0.3145(3) 0.57494(16) 0.03389(11) 0.0162(4) Uani 1 1 d . . .
C19 C 0.3387(3) 0.48869(16) 0.06048(11) 0.0159(4) Uani 1 1 d . . .
C21 C 0.2627(3) 0.40668(15) 0.02564(11) 0.0150(4) Uani 1 1 d . . .
C20 C 0.1604(3) 0.42451(15) -0.04044(11) 0.0163(4) Uani 1 1 d . . .
C18 C 0.1357(3) 0.51103(16) -0.06717(11) 0.0158(4) Uani 1 1 d . . .
C15 C 0.1799(3) 0.68275(16) -0.06007(11) 0.0168(4) Uani 1 1 d . . .
C22 C 0.2850(3) 0.31728(16) 0.05396(11) 0.0168(4) Uani 1 1 d . . .
C14 C 0.0997(4) 0.69897(16) -0.12869(12) 0.0189(5) Uani 1 1 d . . .
C13 C 0.2403(4) 0.76563(16) -0.02341(12) 0.0200(5) Uani 1 1 d . . .
C23 C 0.3734(4) 0.30136(16) 0.12204(12) 0.0193(5) Uani 1 1 d . . .
C24 C 0.2342(4) 0.23337(16) 0.01724(12) 0.0191(5) Uani 1 1 d . . .
F1 F 0.3976(2) 0.64649(10) 0.07189(7) 0.0230(3) Uani 1 1 d . . .
F3 F 0.4444(2) 0.48080(10) 0.12340(7) 0.0225(3) Uani 1 1 d . . .
F4 F 0.0783(2) 0.35286(9) -0.07860(7) 0.0223(3) Uani 1 1 d . . .
F2 F 0.0313(2) 0.51876(10) -0.13014(7) 0.0225(3) Uani 1 1 d . . .
Fe1 Fe 0.57973(5) 0.49238(2) 0.328727(18) 0.01921(12) Uani 1 1 d . . .
N2 N 0.0394(3) 0.71688(16) -0.18325(11) 0.0251(5) Uani 1 1 d . . .
N1 N 0.2835(4) 0.83563(16) 0.00266(12) 0.0290(5) Uani 1 1 d . . .
N3 N 0.4399(4) 0.28324(16) 0.17636(11) 0.0263(5) Uani 1 1 d . . .
N4 N 0.1996(4) 0.16254(15) -0.00814(12) 0.0275(5) Uani 1 1 d . . .

loop_
_atom_site_aniso_label
_atom_site_aniso_U_11
_atom_site_aniso_U_22
_atom_site_aniso_U_33
_atom_site_aniso_U_23
_atom_site_aniso_U_13
_atom_site_aniso_U_12
C1A 0.021(4) 0.016(5) 0.035(6) -0.008(4) 0.016(5) -0.002(4)
C2A 0.020(3) 0.026(3) 0.037(5) 0.004(3) 0.007(5) 0.009(2)
C3A 0.018(4) 0.026(6) 0.035(5) -0.005(3) 0.003(4) 0.000(5)
C4A 0.016(4) 0.020(4) 0.034(5) 0.005(3) 0.009(4) -0.005(3)
C5A 0.020(3) 0.023(4) 0.026(3) -0.004(3) 0.012(2) -0.007(4)
C6A 0.023(2) 0.030(3) 0.020(2) -0.0033(19) 0.0062(19) -0.004(2)
C1B 0.026(3) 0.025(5) 0.021(3) 0.012(3) 0.014(3) 0.005(5)
C2B 0.022(3) 0.021(4) 0.038(4) 0.002(4) 0.015(3) -0.006(4)
C3B 0.020(6) 0.027(6) 0.024(4) -0.005(4) 0.005(5) -0.003(5)
C4B 0.017(3) 0.020(3) 0.028(4) 0.005(3) 0.002(3) 0.005(3)
C5B 0.018(3) 0.021(3) 0.019(4) -0.001(3) 0.005(4) 0.004(2)
C6B 0.025(3) 0.018(2) 0.025(2) 0.0035(18) 0.006(2) 0.0056(18)
C7A 0.014(2) 0.022(4) 0.027(3) 0.011(3) -0.001(2) 0.002(3)
C8A 0.013(3) 0.017(3) 0.043(4) 0.001(3) 0.007(2) 0.007(3)
C9A 0.019(4) 0.021(4) 0.032(4) -0.001(3) 0.018(3) 0.004(2)
C10A 0.024(5) 0.021(4) 0.029(4) 0.005(3) 0.013(3) 0.000(4)
C11A 0.014(4) 0.023(3) 0.020(4) 0.001(3) 0.003(4) 0.001(2)
C12A 0.025(2) 0.017(2) 0.031(3) 0.0021(19) 0.009(2) -0.0026(18)
C7B 0.019(3) 0.016(3) 0.032(4) -0.003(3) 0.005(3) -0.002(3)
C8B 0.021(4) 0.021(3) 0.034(5) 0.008(3) 0.007(4) -0.004(2)
C9B 0.022(5) 0.030(5) 0.033(5) -0.006(4) 0.017(4) -0.006(5)
C12B 0.021(2) 0.028(3) 0.017(2) -0.0033(18) 0.0042(18) -0.0011(19)
C16 0.0140(10) 0.0160(10) 0.0159(10) -0.0009(8) 0.0055(8) -0.0010(8)
C17 0.0152(10) 0.0169(10) 0.0163(10) -0.0040(8) 0.0032(8) -0.0025(8)
C19 0.0135(10) 0.0196(10) 0.0141(10) -0.0019(8) 0.0024(8) -0.0010(8)
C21 0.0138(10) 0.0161(10) 0.0163(10) -0.0016(8) 0.0057(8) -0.0003(8)
C20 0.0168(10) 0.0157(10) 0.0167(10) -0.0043(8) 0.0042(8) -0.0032(8)
C18 0.0165(10) 0.0190(10) 0.0116(10) -0.0009(8) 0.0027(8) -0.0009(8)
C15 0.0172(10) 0.0167(10) 0.0174(10) 0.0003(8) 0.0061(8) 0.0003(8)
C22 0.0165(10) 0.0163(10) 0.0173(10) 0.0000(8) 0.0034(8) 0.0013(8)
C14 0.0197(11) 0.0159(10) 0.0225(12) -0.0003(9) 0.0079(9) 0.0002(8)
C13 0.0211(11) 0.0185(11) 0.0213(12) 0.0023(9) 0.0069(9) -0.0003(9)
C23 0.0189(11) 0.0153(10) 0.0240(12) -0.0002(9) 0.0057(9) 0.0013(8)
C24 0.0201(11) 0.0177(10) 0.0203(11) 0.0021(9) 0.0063(9) 0.0020(9)
F1 0.0295(8) 0.0176(7) 0.0186(7) -0.0050(5) -0.0006(6) -0.0057(6)
F3 0.0272(8) 0.0226(7) 0.0139(6) 0.0001(5) -0.0030(6) -0.0020(6)
F4 0.0301(8) 0.0166(6) 0.0170(7) -0.0048(5) -0.0008(6) -0.0039(6)
F2 0.0297(8) 0.0212(7) 0.0133(6) 0.0009(5) -0.0015(6) -0.0020(6)
Fe1 0.01399(18) 0.02015(18) 0.0244(2) -0.00278(13) 0.00642(13) 0.00010(12)
N2 0.0300(12) 0.0233(10) 0.0225(11) 0.0031(8) 0.0071(9) 0.0021(9)
N1 0.0365(13) 0.0210(10) 0.0302(12) -0.0027(9) 0.0094(10) -0.0037(9)
N3 0.0316(12) 0.0222(10) 0.0229(11) 0.0027(8) 0.0022(9) 0.0013(9)
N4 0.0331(12) 0.0210(10) 0.0285(12) -0.0044(9) 0.0073(10) 0.0007(9)

loop_
_atom_type_symbol
_atom_type_description
_atom_type_scat_dispersion_real
_atom_type_scat_dispersion_imag
_atom_type_scat_source
C C 0.0033 0.0016 'International Tables Vol C Tables 4.2.6.8 and 6.1.1.4'
H H 0.0000 0.0000 'International Tables Vol C Tables 4.2.6.8 and 6.1.1.4'
F F 0.0171 0.0103 'International Tables Vol C Tables 4.2.6.8 and 6.1.1.4'
Fe Fe 0.3463 0.8444 'International Tables Vol C Tables 4.2.6.8 and 6.1.1.4'
N N 0.0061 0.0033 'International Tables Vol C Tables 4.2.6.8 and 6.1.1.4'

loop_
_geom_angle_atom_site_label_1
_geom_angle_atom_site_label_2
_geom_angle_atom_site_label_3
_geom_angle
C5A C1A C2A 108.2(4)
C5A C1A H1A 125.9
C2A C1A H1A 125.9
C1A C2A C3A 107.1(10)
C1A C2A H2A 126.4
C3A C2A H2A 126.4
C2A C3A C4A 109.2(16)
C2A C3A H3A 125.4
C4A C3A H3A 125.4
C5A C4A C3A 106.7(16)
C5A C4A H4A 126.7
C3A C4A H4A 126.7
C1A C5A C4A 108.7(10)
C1A C5A C6A 129.3(11)
C4A C5A C6A 121.9(10)
C5A C6A H6A1 109.5
C5A C6A H6A2 109.5
H6A1 C6A H6A2 109.5
C5A C6A H6A3 109.5
H6A1 C6A H6A3 109.5
H6A2 C6A H6A3 109.5
C5B C1B C2B 108.1(4)
C5B C1B H1B 126.0
C2B C1B H1B 126.0
C1B C2B C3B 106.9(10)
C1B C2B H2B 126.5
C3B C2B H2B 126.5
C4B C3B C2B 109.5(15)
C4B C3B H3B 125.3
C2B C3B H3B 125.3
C5B C4B C3B 106.4(15)
C5B C4B H4B 126.8
C3B C4B H4B 126.8
C1B C5B C4B 109.0(10)
C1B C5B C6B 129.0(8)
C4B C5B C6B 122.0(9)
C5B C6B H6B1 109.5
C5B C6B H6B2 109.5
H6B1 C6B H6B2 109.5
C5B C6B H6B3 109.5
H6B1 C6B H6B3 109.5
H6B2 C6B H6B3 109.5
C11A C7A C8A 108.5(4)
C11A C7A H7A 125.7
C8A C7A H7A 125.8
C7A C8A C9A 107.1(9)
C7A C8A H8A 126.4
C9A C8A H8A 126.4
C10A C9A C8A 108.7(15)
C10A C9A H9A 125.6
C8A C9A H9A 125.6
C11A C10A C9A 107.0(15)
C11A C10A H10A 126.5
C9A C10A H10A 126.5
C7A C11A C10A 108.7(9)
C7A C11A C12A 127.9(8)
C10A C11A C12A 123.4(9)
C11A C12A H12A 109.5
C11A C12A H12B 109.5
H12A C12A H12B 109.5
C11A C12A H12C 109.5
H12A C12A H12C 109.5
H12B C12A H12C 109.5
C8B C7B C11B 108.4(4)
C8B C7B H7B 125.8
C11B C7B H7B 125.8
C7B C8B C9B 107.5(10)
C7B C8B H8B 126.3
C9B C8B H8B 126.3
C8B C9B C10B 108.5(16)
C8B C9B H9B 125.7
C10B C9B H9B 125.7
C11B C10B C9B 107.2(16)
C11B C10B H10B 126.4
C9B C10B H10B 126.4
C7B C11B C10B 108.4(10)
C7B C11B C12B 129.8(7)
C10B C11B C12B 121.8(9)
C11B C12B H12D 109.5
C11B C12B H12E 109.5
H12D C12B H12E 109.5
C11B C12B H12F 109.5
H12D C12B H12F 109.5
H12E C12B H12F 109.5
C15 C16 C18 123.4(2)
C15 C16 C17 123.9(2)
C18 C16 C17 112.7(2)
F1 C17 C19 117.9(2)
F1 C17 C16 118.8(2)
C19 C17 C16 123.4(2)
F3 C19 C17 117.6(2)
F3 C19 C21 118.5(2)
C17 C19 C21 123.9(2)
C22 C21 C20 123.6(2)
C22 C21 C19 123.6(2)
C20 C21 C19 112.7(2)
F4 C20 C18 117.8(2)
F4 C20 C21 118.7(2)
C18 C20 C21 123.5(2)
F2 C18 C20 117.6(2)
F2 C18 C16 118.55(19)
C20 C18 C16 123.8(2)
C16 C15 C13 123.3(2)
C16 C15 C14 123.2(2)
C13 C15 C14 113.4(2)
C21 C22 C23 122.9(2)
C21 C22 C24 123.9(2)
C23 C22 C24 113.1(2)
N2 C14 C15 176.2(3)
N1 C13 C15 175.7(3)
N3 C23 C22 175.9(3)
N4 C24 C22 175.0(3)

loop_
_geom_bond_atom_site_label_1
_geom_bond_atom_site_label_2
_geom_bond_distance
C1A C5A 1.418(6)
C1A C2A 1.418(6)
C1A H1A 0.9500
C2A C3A 1.420(6)
C2A H2A 0.9500
C3A C4A 1.421(6)
C3A H3A 0.9500
C4A C5A 1.419(6)
C4A H4A 0.9500
C5A C6A 1.481(13)
C6A H6A1 0.9800
C6A H6A2 0.9800
C6A H6A3 0.9800
C1B C5B 1.417(6)
C1B C2B 1.420(6)
C1B H1B 0.9500
C2B C3B 1.420(6)
C2B H2B 0.9500
C3B C4B 1.420(6)
C3B H3B 0.9500
C4B C5B 1.420(6)
C4B H4B 0.9500
C5B C6B 1.480(12)
C6B H6B1 0.9800
C6B H6B2 0.9800
C6B H6B3 0.9800
C7A C11A 1.413(8)
C7A C8A 1.417(9)
C7A H7A 0.9500
C8A C9A 1.426(11)
C8A H8A 0.9500
C9A C10A 1.425(7)
C9A H9A 0.9500
C10A C11A 1.419(11)
C10A H10A 0.9500
C11A C12A 1.499(11)
C12A H12A 0.9800
C12A H12B 0.9800
C12A H12C 0.9800
C7B C8B 1.415(9)
C7B C11B 1.416(8)
C7B H7B 0.9500
C8B C9B 1.423(11)
C8B H8B 0.9500
C9B C10B 1.425(7)
C9B H9B 0.9500
C10B C11B 1.419(11)
C10B H10B 0.9500
C11B C12B 1.488(11)
C12B H12D 0.9800
C12B H12E 0.9800
C12B H12F 0.9800
C16 C15 1.413(3)
C16 C18 1.417(3)
C16 C17 1.423(3)
C17 F1 1.343(2)
C17 C19 1.355(3)
C19 F3 1.348(3)
C19 C21 1.421(3)
C21 C22 1.410(3)
C21 C20 1.417(3)
C20 F4 1.344(2)
C20 C18 1.360(3)
C18 F2 1.346(3)
C15 C13 1.426(3)
C15 C14 1.429(3)
C22 C23 1.428(3)
C22 C24 1.430(3)
C14 N2 1.147(3)
C13 N1 1.151(3)
C23 N3 1.149(3)
C24 N4 1.149(3)
